data_7032913
loop_
_publ_author_name
'Han, Song-De'
'Miao, Xiao-Hong'
'Liu, Sui-Jun'
'Bu, Xian-He'

_publ_section_title
;
 A series of cobalt and nickel clusters based on thiol-containing ligands
 accompanied by in situ ligand formation.
;
_journal_issue 2
_journal_name_full 'Dalton transactions (Cambridge, England : 2003)'
_journal_page_first 560
_journal_page_last 567
_journal_paper_doi 10.1039/c4dt03109a
_journal_volume 44
_journal_year 2015
_chemical_formula_moiety 'C30 H22 N4 Ni3 O2 S10'
_chemical_formula_sum 'C30 H22 N4 Ni3 O2 S10'
_chemical_formula_weight 967.29
_chemical_name_systematic
; 
 ? 
;
_space_group_IT_number 2
_symmetry_cell_setting triclinic
_symmetry_space_group_name_Hall '-P 1'
_symmetry_space_group_name_H-M 'P -1'
_atom_sites_solution_hydrogens geom
_atom_sites_solution_primary direct
_atom_sites_solution_secondary difmap
_audit_creation_method SHELXL-97
_cell_angle_alpha 94.89(3)
_cell_angle_beta 96.17(3)
_cell_angle_gamma 110.77(3)
_cell_formula_units_Z 1
_cell_length_a 7.6972(15)
_cell_length_b 9.965(2)
_cell_length_c 12.372(3)
_cell_measurement_temperature 293(2)
_cell_volume 874.4(4)
_computing_cell_refinement PROCESS-AUTO
_computing_data_collection PROCESS-AUTO
_computing_data_reduction CrystalStructure
_computing_publication_material 'CrystalStructure 3.7.0'
_computing_structure_refinement SHELXL
_computing_structure_solution DirectMethod
_diffrn_ambient_temperature 293(2)
_diffrn_measured_fraction_theta_full 0.998
_diffrn_measured_fraction_theta_max 0.998
_diffrn_measurement_device_type SCX-MINI
_diffrn_radiation_monochromator graphite
_diffrn_radiation_source 'fine-focus sealed tube'
_diffrn_radiation_type MoK\a
_diffrn_radiation_wavelength 0.71073
_diffrn_reflns_av_R_equivalents 0.0459
_diffrn_reflns_av_sigmaI/netI 0.0510
_diffrn_reflns_limit_h_max 9
_diffrn_reflns_limit_h_min -9
_diffrn_reflns_limit_k_max 11
_diffrn_reflns_limit_k_min -11
_diffrn_reflns_limit_l_max 14
_diffrn_reflns_limit_l_min -14
_diffrn_reflns_number 7439
_diffrn_reflns_theta_full 24.99
_diffrn_reflns_theta_max 24.99
_diffrn_reflns_theta_min 3.09
_exptl_absorpt_coefficient_mu 2.234
_exptl_absorpt_correction_T_max 0.699
_exptl_absorpt_correction_T_min 0.646
_exptl_absorpt_correction_type multi-scan
_exptl_crystal_colour brown
_exptl_crystal_density_diffrn 1.837
_exptl_crystal_density_method 'not measured'
_exptl_crystal_description block
_exptl_crystal_F_000 490
_exptl_crystal_size_max 0.20
_exptl_crystal_size_mid 0.18
_exptl_crystal_size_min 0.16
_refine_diff_density_max 0.963
_refine_diff_density_min -0.564
_refine_diff_density_rms 0.093
_refine_ls_extinction_method none
_refine_ls_goodness_of_fit_ref 1.062
_refine_ls_hydrogen_treatment constr
_refine_ls_matrix_type full
_refine_ls_number_parameters 227
_refine_ls_number_reflns 3064
_refine_ls_number_restraints 12
_refine_ls_restrained_S_all 1.066
_refine_ls_R_factor_all 0.0574
_refine_ls_R_factor_gt 0.0487
_refine_ls_shift/su_max 0.000
_refine_ls_shift/su_mean 0.000
_refine_ls_structure_factor_coef Fsqd
_refine_ls_weighting_details 'calc w=1/[\s^2^(Fo^2^)+(0.0536P)^2^+1.4371P] where P=(Fo^2^+2Fc^2^)/3'
_refine_ls_weighting_scheme calc
_refine_ls_wR_factor_gt 0.1194
_refine_ls_wR_factor_ref 0.1240
_reflns_number_gt 2652
_reflns_number_total 3071
_reflns_threshold_expression >2sigma(I)
_cod_data_source_file c4dt03109a2.cif
_cod_data_source_block 2
_cod_depositor_comments
;
The following automatic conversions were performed:

'_symmetry_cell_setting' value 'Triclinic' changed to 'triclinic'
according to
/usr/data/users/saulius/crontab/automatic-downloads/rss-feeds/RSC/lib/dictionaries/cif_core.dic
dictionary named 'cif_core.dic' version 2.4.2 from
2011-04-26.

'_exptl_absorpt_correction_type' value 'Multi-scan'
changed to 'multi-scan' according to
/usr/data/users/saulius/crontab/automatic-downloads/rss-feeds/RSC/lib/dictionaries/cif_core.dic
dictionary named 'cif_core.dic' version 2.4.2 from 2011-04-26.

Automatic conversion script
Id: cif_fix_values 2827 2014-09-09 07:05:25Z andrius 

 Adding full bibliography for 7032912--7032919.cif.
;
_cod_database_code 7032913

loop_
_symmetry_equiv_pos_as_xyz
'x, y, z'
'-x, -y, -z'

loop_
_atom_site_label
_atom_site_type_symbol
_atom_site_fract_x
_atom_site_fract_y
_atom_site_fract_z
_atom_site_U_iso_or_equiv
_atom_site_adp_type
_atom_site_occupancy
_atom_site_symmetry_multiplicity
_atom_site_calc_flag
_atom_site_refinement_flags
_atom_site_disorder_assembly
_atom_site_disorder_group
Ni1 Ni 1.0000 0.5000 0.5000 0.0283(2) Uani 1 2 d S . .
Ni2 Ni 0.84741(9) 0.52452(7) 0.23219(5) 0.0380(2) Uani 1 1 d . A .
S3 S 1.11656(18) 0.62217(12) 0.36351(9) 0.0377(3) Uani 1 1 d . . .
S4 S 0.79398(19) 0.08249(13) 0.28541(10) 0.0412(3) Uani 1 1 d . . .
S5 S 0.64865(17) 0.32944(14) 0.30815(10) 0.0420(3) Uani 1 1 d . . .
S2 S 1.29031(18) 0.53006(15) 0.29547(10) 0.0460(3) Uani 1 1 d . . .
S1 S 1.21508(19) 0.29502(17) 0.10574(11) 0.0520(4) Uani 1 1 d . . .
N2 N 0.9640(5) 0.3174(4) 0.4201(3) 0.0312(8) Uani 1 1 d . . .
N1 N 0.9716(5) 0.4102(4) 0.1489(3) 0.0353(9) Uani 1 1 d . . .
C2 C 0.8109(6) 0.2535(5) 0.3457(3) 0.0321(10) Uani 1 1 d . . .
C3 C 1.1404(7) 0.4145(5) 0.1827(4) 0.0381(11) Uani 1 1 d . . .
C4 C 1.0025(7) 0.0983(5) 0.3649(3) 0.0329(10) Uani 1 1 d . . .
C5 C 0.9979(7) 0.2314(6) 0.0210(4) 0.0421(12) Uani 1 1 d . . .
O1 O 0.7456(6) 0.6361(5) 0.1904(4) 0.0718(12) Uani 1 1 d . . .
C7 C 0.8851(7) 0.3045(5) 0.0567(4) 0.0368(11) Uani 1 1 d . . .
C8 C 0.7043(8) 0.2680(6) 0.0047(4) 0.0528(14) Uani 1 1 d . . .
H8A H 0.6293 0.3171 0.0277 0.063 Uiso 1 1 calc R . .
C9 C 0.9295(8) 0.1193(6) -0.0680(4) 0.0503(14) Uani 1 1 d . . .
H9A H 1.0048 0.0711 -0.0920 0.060 Uiso 1 1 calc R . .
C10 C 0.7495(9) 0.0840(7) -0.1177(4) 0.0611(16) Uani 1 1 d . . .
H10A H 0.7009 0.0098 -0.1763 0.073 Uiso 1 1 calc R . .
C11 C 0.6354(9) 0.1576(7) -0.0821(5) 0.0681(18) Uani 1 1 d . . .
H11A H 0.5129 0.1317 -0.1173 0.082 Uiso 1 1 calc R . .
C12 C 1.0765(6) 0.2334(4) 0.4328(3) 0.0298(10) Uani 1 1 d . . .
C13 C 1.2452(6) 0.2740(5) 0.5024(4) 0.0379(11) Uani 1 1 d . . .
H13A H 1.2955 0.3637 0.5458 0.046 Uiso 1 1 calc R . .
C14 C 1.2632(7) 0.0419(5) 0.4388(4) 0.0442(12) Uani 1 1 d . . .
H14A H 1.3285 -0.0206 0.4425 0.053 Uiso 1 1 calc R . .
C15 C 1.0969(8) 0.0013(5) 0.3689(4) 0.0420(12) Uani 1 1 d . . .
H15A H 1.0482 -0.0882 0.3252 0.050 Uiso 1 1 calc R . .
C16 C 1.3358(7) 0.1775(6) 0.5052(4) 0.0451(12) Uani 1 1 d . . .
H16A H 1.4482 0.2023 0.5523 0.054 Uiso 1 1 calc R . .
C21 C 0.6527(13) 0.6943(10) 0.1550(8) 0.0295(14) Uani 0.50 1 d PU A 1
H21A H 0.7018 0.7937 0.1878 0.044 Uiso 0.50 1 calc PR A 1
H21B H 0.5271 0.6482 0.1705 0.044 Uiso 0.50 1 calc PR A 1
H21C H 0.6513 0.6897 0.0771 0.044 Uiso 0.50 1 calc PR A 1
C21' C 0.6964(13) 0.7364(10) 0.1960(8) 0.0295(14) Uani 0.50 1 d PU A 2
H21D H 0.6393 0.7431 0.1248 0.044 Uiso 0.50 1 calc PR A 2
H21E H 0.8032 0.8237 0.2213 0.044 Uiso 0.50 1 calc PR A 2
H21F H 0.6070 0.7236 0.2463 0.044 Uiso 0.50 1 calc PR A 2

loop_
_atom_site_aniso_label
_atom_site_aniso_U_11
_atom_site_aniso_U_22
_atom_site_aniso_U_33
_atom_site_aniso_U_23
_atom_site_aniso_U_13
_atom_site_aniso_U_12
Ni1 0.0351(5) 0.0240(4) 0.0228(4) -0.0061(3) 0.0000(3) 0.0104(3)
Ni2 0.0499(4) 0.0374(4) 0.0301(4) 0.0011(3) 0.0038(3) 0.0213(3)
S3 0.0493(7) 0.0298(6) 0.0296(6) -0.0029(5) 0.0047(5) 0.0111(5)
S4 0.0544(8) 0.0296(6) 0.0298(6) -0.0097(5) -0.0083(5) 0.0108(6)
S5 0.0374(7) 0.0431(7) 0.0427(7) 0.0033(6) 0.0005(5) 0.0136(6)
S2 0.0358(7) 0.0554(8) 0.0364(7) -0.0095(6) 0.0026(5) 0.0085(6)
S1 0.0461(8) 0.0660(9) 0.0435(8) -0.0131(7) 0.0043(6) 0.0256(7)
N2 0.038(2) 0.0271(19) 0.0242(19) -0.0042(15) 0.0038(16) 0.0089(17)
N1 0.042(2) 0.041(2) 0.0228(19) -0.0004(16) 0.0022(16) 0.0159(19)
C2 0.042(3) 0.029(2) 0.022(2) -0.0001(18) 0.004(2) 0.009(2)
C3 0.047(3) 0.038(3) 0.028(2) 0.001(2) 0.009(2) 0.014(2)
C4 0.045(3) 0.026(2) 0.024(2) -0.0024(18) 0.003(2) 0.009(2)
C5 0.048(3) 0.049(3) 0.029(3) 0.000(2) 0.003(2) 0.020(3)
O1 0.073(3) 0.079(3) 0.066(3) 0.017(2) 0.017(2) 0.027(3)
C7 0.050(3) 0.038(3) 0.023(2) 0.0027(19) 0.005(2) 0.018(2)
C8 0.054(3) 0.063(4) 0.039(3) -0.009(3) -0.008(3) 0.026(3)
C9 0.065(4) 0.056(3) 0.030(3) -0.010(2) 0.003(3) 0.027(3)
C10 0.078(4) 0.062(4) 0.036(3) -0.016(3) -0.008(3) 0.027(3)
C11 0.068(4) 0.082(5) 0.045(3) -0.023(3) -0.022(3) 0.032(4)
C12 0.040(3) 0.025(2) 0.022(2) 0.0005(17) 0.0073(19) 0.008(2)
C13 0.039(3) 0.031(2) 0.036(3) -0.007(2) -0.001(2) 0.007(2)
C14 0.050(3) 0.040(3) 0.048(3) 0.006(2) 0.011(3) 0.022(3)
C15 0.063(3) 0.030(3) 0.034(3) -0.003(2) 0.011(2) 0.019(2)
C16 0.043(3) 0.046(3) 0.045(3) 0.001(2) 0.000(2) 0.017(3)
C21 0.0302(16) 0.0290(16) 0.0310(16) 0.0043(8) 0.0019(7) 0.0135(9)
C21' 0.0302(16) 0.0290(16) 0.0310(16) 0.0043(8) 0.0019(7) 0.0135(9)

loop_
_atom_type_symbol
_atom_type_description
_atom_type_scat_dispersion_real
_atom_type_scat_dispersion_imag
_atom_type_scat_source
C C 0.0033 0.0016 'International Tables Vol C Tables 4.2.6.8 and 6.1.1.4'
H H 0.0000 0.0000 'International Tables Vol C Tables 4.2.6.8 and 6.1.1.4'
N N 0.0061 0.0033 'International Tables Vol C Tables 4.2.6.8 and 6.1.1.4'
O O 0.0106 0.0060 'International Tables Vol C Tables 4.2.6.8 and 6.1.1.4'
S S 0.1246 0.1234 'International Tables Vol C Tables 4.2.6.8 and 6.1.1.4'
Ni Ni 0.3393 1.1124 'International Tables Vol C Tables 4.2.6.8 and 6.1.1.4'

loop_
_geom_angle_atom_site_label_1
_geom_angle_atom_site_label_2
_geom_angle_atom_site_label_3
_geom_angle
_geom_angle_site_symmetry_1
_geom_angle_site_symmetry_3
N2 Ni1 N2 180.00(12) 2_766 .
N2 Ni1 S3 87.18(11) 2_766 .
N2 Ni1 S3 92.82(11) . .
N2 Ni1 S3 92.82(11) 2_766 2_766
N2 Ni1 S3 87.18(11) . 2_766
S3 Ni1 S3 180.00(6) . 2_766
O1 Ni2 N1 130.40(19) . .
O1 Ni2 S3 117.48(17) . .
N1 Ni2 S3 89.87(12) . .
O1 Ni2 S5 113.73(16) . .
N1 Ni2 S5 96.32(12) . .
S3 Ni2 S5 104.02(6) . .
S2 S3 Ni1 108.72(7) . .
S2 S3 Ni2 100.37(6) . .
Ni1 S3 Ni2 97.82(5) . .
C4 S4 C2 91.1(2) . .
C2 S5 Ni2 97.61(16) . .
C3 S2 S3 102.15(18) . .
C5 S1 C3 89.1(2) . .
C2 N2 C12 113.2(4) . .
C2 N2 Ni1 118.7(3) . .
C12 N2 Ni1 128.0(3) . .
C3 N1 C7 111.0(4) . .
C3 N1 Ni2 122.6(3) . .
C7 N1 Ni2 125.9(3) . .
N2 C2 S5 124.7(3) . .
N2 C2 S4 112.7(3) . .
S5 C2 S4 122.6(3) . .
N1 C3 S2 124.5(4) . .
N1 C3 S1 115.7(4) . .
S2 C3 S1 119.8(3) . .
C15 C4 C12 120.4(4) . .
C15 C4 S4 130.0(4) . .
C12 C4 S4 109.6(3) . .
C7 C5 C9 121.1(5) . .
C7 C5 S1 109.9(4) . .
C9 C5 S1 128.9(4) . .
C21 O1 C21' 30.3(6) . .
C21 O1 Ni2 169.5(6) . .
C21' O1 Ni2 157.9(6) . .
C8 C7 C5 120.1(5) . .
C8 C7 N1 125.6(5) . .
C5 C7 N1 114.3(4) . .
C7 C8 C11 119.2(5) . .
C10 C9 C5 117.8(5) . .
C9 C10 C11 121.3(5) . .
C8 C11 C10 120.4(5) . .
C13 C12 N2 125.6(4) . .
C13 C12 C4 121.0(4) . .
N2 C12 C4 113.4(4) . .
C16 C13 C12 117.8(4) . .
C15 C14 C16 120.6(5) . .
C14 C15 C4 118.3(4) . .
C13 C16 C14 121.9(5) . .

loop_
_geom_bond_atom_site_label_1
_geom_bond_atom_site_label_2
_geom_bond_distance
_geom_bond_site_symmetry_2
Ni1 N2 1.908(4) 2_766
Ni1 N2 1.908(4) .
Ni1 S3 2.2452(14) .
Ni1 S3 2.2452(14) 2_766
Ni2 O1 1.657(5) .
Ni2 N1 2.014(4) .
Ni2 S3 2.3356(17) .
Ni2 S5 2.3484(17) .
S3 S2 2.0785(19) .
S4 C4 1.739(5) .
S4 C2 1.756(4) .
S5 C2 1.719(5) .
S2 C3 1.744(5) .
S1 C5 1.748(5) .
S1 C3 1.751(5) .
N2 C2 1.332(6) .
N2 C12 1.408(6) .
N1 C3 1.306(6) .
N1 C7 1.410(6) .
C4 C15 1.401(6) .
C4 C12 1.415(6) .
C5 C7 1.398(7) .
C5 C9 1.409(7) .
O1 C21 1.144(9) .
O1 C21' 1.187(9) .
C7 C8 1.376(7) .
C8 C11 1.380(7) .
C9 C10 1.362(8) .
C10 C11 1.411(9) .
C12 C13 1.385(6) .
C13 C16 1.374(7) .
C14 C15 1.374(7) .
C14 C16 1.410(7) .
